data_4111280
loop_
_publ_author_name
'Takuya Shiga'
'Hisashi \=Okawa'
'Susumu Kitagawa'
'Masaaki Ohba'

_publ_section_title
;
 Stepwise Synthesis and Magnetic Control of Trimetallic Magnets
 [Co2Ln(L)2(H2O)4][Cr(CN)6].nH2O (Ln = La, Gd; H2L =
 2,6-Di(acetoacetyl)pyridine) with 3-D Pillared-Layer Structure
;
_journal_name_full 'Journal of the American Chemical Society'
_journal_page_first 16426
_journal_page_last 16427
_journal_paper_doi 10.1021/ja066434x
_journal_volume 128
_journal_year 2006
_chemical_formula_moiety 'C30 H38 Co2 Gd N5 O21 '
_chemical_formula_sum 'C30 H38 Co2 Gd N5 O21'
_chemical_formula_weight 1079.77
_space_group_IT_number 15
_symmetry_cell_setting monoclinic
_symmetry_Int_Tables_number 15
_symmetry_space_group_name_Hall '-C 2yc'
_symmetry_space_group_name_H-M 'C 1 2/c 1'
_cell_angle_alpha 90
_cell_angle_beta 99.274(1)
_cell_angle_gamma 90
_cell_formula_units_Z 4
_cell_length_a 14.0129(5)
_cell_length_b 17.3636(4)
_cell_length_c 16.3130(7)
_cell_measurement_reflns_used 27665
_cell_measurement_temperature 296.2
_cell_measurement_theta_max 27.5
_cell_measurement_theta_min 2.1
_cell_volume 3917.3(2)
_computing_cell_refinement PROCESS-AUTO
_computing_data_collection PROCESS-AUTO
_computing_data_reduction 'teXsan Ver. 1.11'
_computing_publication_material 'teXsan Ver. 1.11'
_computing_structure_refinement 'teXsan Ver. 1.10'
_computing_structure_solution SIR92
_diffrn_detector_area_resol_mean 8.00
_diffrn_measured_fraction_theta_full 0.9978
_diffrn_measured_fraction_theta_max 0.9978
_diffrn_measurement_device_type 'Rigaku RAXIS-RAPID Imaging Plate'
_diffrn_measurement_method \w
_diffrn_radiation_type 'Mo K\a'
_diffrn_radiation_wavelength 0.7107
_diffrn_reflns_av_R_equivalents 0.015
_diffrn_reflns_limit_h_max 18
_diffrn_reflns_limit_h_min -18
_diffrn_reflns_limit_k_max 22
_diffrn_reflns_limit_k_min -21
_diffrn_reflns_limit_l_max 21
_diffrn_reflns_limit_l_min -21
_diffrn_reflns_number 18013
_diffrn_reflns_theta_full 27.48
_diffrn_reflns_theta_max 27.48
_exptl_absorpt_coefficient_mu 2.606
_exptl_absorpt_correction_T_max 0.335
_exptl_absorpt_correction_T_min 0.255
_exptl_absorpt_correction_type multi-scan
_exptl_absorpt_process_details '(Higashi, 1995)'
_exptl_crystal_colour red
_exptl_crystal_density_diffrn 1.831
_exptl_crystal_description prism
_exptl_crystal_size_max 0.620
_exptl_crystal_size_mid 0.440
_exptl_crystal_size_min 0.420
_refine_diff_density_max 1.04
_refine_diff_density_min -0.77
_refine_ls_abs_structure_Flack 0.00000
_refine_ls_extinction_method none
_refine_ls_goodness_of_fit_ref 1.002
_refine_ls_hydrogen_treatment noref
_refine_ls_number_parameters 277
_refine_ls_number_reflns 4491
_refine_ls_R_factor_gt 0.0314
_refine_ls_shift/su_max 0.0226
_refine_ls_structure_factor_coef Fsqd
_refine_ls_weighting_details 'w = 1/[\s^2^(Fo^2^) + (0.09700(Max(Fo^2^,0) + 2Fc^2^)/3)^2^]'
_refine_ls_weighting_scheme calc
_refine_ls_wR_factor_ref 0.1086
_reflns_number_gt 4199
_reflns_number_total 4492
_reflns_threshold_expression F^2^>2.0\s(F^2^)
_cod_data_source_file ja066434xsi20060906_124944.cif
_cod_data_source_block shiga008r
_cod_original_formula_sum 'C30 H38 Co2 Gd N5 O21 '
_cod_database_code 4111280

loop_
_symmetry_equiv_pos_as_xyz
x,y,z
-x,y,1/2-z
-x,-y,-z
x,-y,1/2+z
1/2+x,1/2+y,z
1/2-x,1/2+y,1/2-z
1/2-x,1/2-y,-z
1/2+x,1/2-y,1/2+z

loop_
_atom_site_label
_atom_site_type_symbol
_atom_site_fract_x
_atom_site_fract_y
_atom_site_fract_z
_atom_site_U_iso_or_equiv
_atom_site_adp_type
_atom_site_occupancy
_atom_site_calc_flag
_atom_site_refinement_flags
Gd Gd 0.0000 0.127793(9) 0.2500 0.02136(5) Uani 1.00 d S
Co Co -0.24860(3) 0.11568(3) 0.29275(3) 0.0307(1) Uani 1.00 d .
O(1) O -0.3727(2) 0.1549(2) 0.2312(1) 0.0457(8) Uani 1.00 d .
O(2) O -0.1741(2) 0.1436(1) 0.1998(1) 0.0274(5) Uani 1.00 d .
O(3) O 0.1114(1) 0.0884(1) 0.1513(1) 0.0267(5) Uani 1.00 d .
O(4) O 0.3079(2) 0.0706(2) 0.1148(1) 0.0390(6) Uani 1.00 d .
O(5) O -0.0418(2) 0.2413(1) 0.3242(1) 0.0337(5) Uani 1.00 d .
O(6) O 0.0973(2) 0.2952(2) 0.3627(2) 0.0485(7) Uani 1.00 d .
O(7) O -0.0285(3) 0.3386(2) 0.4057(2) 0.070(1) Uani 1.00 d .
O(8) O -0.0663(2) -0.0057(1) 0.2069(1) 0.0340(5) Uani 1.00 d .
O(9) O 0.0000 -0.1150(2) 0.2500 0.051(1) Uani 1.00 d S
O(10) O -0.2240(2) 0.2247(2) 0.3534(2) 0.0464(7) Uani 1.00 d .
O(11) O -0.2721(2) 0.0048(2) 0.2332(2) 0.0558(8) Uani 1.00 d .
N(1) N -0.0662(2) 0.1185(1) 0.0879(1) 0.0236(6) Uani 1.00 d .
N(2) N 0.0107(2) 0.2930(2) 0.3655(2) 0.0327(6) Uani 1.00 d .
N(3) N 0.0000 -0.0447(2) 0.2500 0.0326(8) Uani 1.00 d S
C(1) C -0.4901(2) 0.1874(3) 0.1184(3) 0.054(1) Uani 1.00 d .
C(2) C -0.3885(2) 0.1680(2) 0.1551(2) 0.0380(8) Uani 1.00 d .
C(3) C -0.3174(2) 0.1631(2) 0.1016(2) 0.0315(7) Uani 1.00 d .
C(4) C -0.2196(2) 0.1501(2) 0.1242(2) 0.0263(6) Uani 1.00 d .
C(5) C -0.1577(2) 0.1391(2) 0.0590(2) 0.0260(6) Uani 1.00 d .
C(6) C -0.1918(2) 0.1470(2) -0.0254(2) 0.0358(8) Uani 1.00 d .
C(7) C -0.1299(3) 0.1328(2) -0.0809(2) 0.0409(9) Uani 1.00 d .
C(8) C -0.0360(2) 0.1107(2) -0.0523(2) 0.0353(7) Uani 1.00 d .
C(9) C -0.0067(2) 0.1041(2) 0.0329(2) 0.0256(6) Uani 1.00 d .
C(10) C 0.0945(2) 0.0848(2) 0.0708(2) 0.0250(6) Uani 1.00 d .
C(11) C 0.1618(2) 0.0660(2) 0.0206(2) 0.0310(7) Uani 1.00 d .
C(12) C 0.2628(2) 0.0562(2) 0.0446(2) 0.0305(6) Uani 1.00 d .
C(13) C 0.3225(3) 0.0291(2) -0.0181(2) 0.0433(9) Uani 1.00 d .
C(14) C -0.2834(7) 0.2884(5) 0.339(1) 0.095(3) Uani 0.50 d P
C(14') C -0.262(1) 0.2662(8) 0.412(1) 0.120(5) Uani 0.50 d P
C(15) C -0.3477(5) -0.0464(4) 0.2420(3) 0.097(2) Uani 1.00 d .
H(1) H -0.5097 0.2320 0.1433 0.0637 Uiso 1.00 calc .
H(2) H -0.5314 0.1452 0.1275 0.0637 Uiso 1.00 calc .
H(3) H -0.4942 0.1947 0.0600 0.0637 Uiso 1.00 calc .
H(4) H -0.3400 0.1693 0.0439 0.0374 Uiso 1.00 calc .
H(5) H -0.2572 0.1612 -0.0444 0.0427 Uiso 1.00 calc .
H(6) H -0.1523 0.1377 -0.1387 0.0484 Uiso 1.00 calc .
H(7) H 0.0073 0.0998 -0.0899 0.0426 Uiso 1.00 calc .
H(8) H 0.1375 0.0580 -0.0367 0.0367 Uiso 1.00 calc .
H(9) H 0.2814 0.0194 -0.0694 0.0510 Uiso 1.00 calc .
H(10) H 0.3687 0.0668 -0.0254 0.0510 Uiso 1.00 calc .
H(11) H 0.3545 -0.0177 0.0010 0.0510 Uiso 1.00 calc .
H(12) H -0.1666 0.2452 0.3559 0.0410 Uiso 1.00 calc .
H(13) H -0.3446 0.2805 0.3538 0.1156 Uiso 0.50 calc P
H(13') H -0.2437 0.3221 0.4044 0.1411 Uiso 0.50 calc P
H(14) H -0.2540 0.3332 0.3663 0.1156 Uiso 0.50 calc P
H(14') H -0.3339 0.2689 0.3931 0.1411 Uiso 0.50 calc P
H(15) H -0.2938 0.3008 0.2788 0.1156 Uiso 0.50 calc P
H(16) H -0.2237 -0.0306 0.2205 0.0410 Uiso 1.00 calc .
H(17) H -0.3670 -0.0731 0.1915 0.1168 Uiso 1.00 calc .
H(18) H -0.4018 -0.0169 0.2545 0.1168 Uiso 1.00 calc .
H(19) H -0.3275 -0.0809 0.2856 0.1168 Uiso 1.00 calc .
H(115') H -0.2472 0.2519 0.4627 0.1411 Uiso 0.50 calc P
O(2*) O 0.1741(2) 0.1436(1) 0.3002(1) 0.0274(5) Uani 1.00 d .
O(3*) O -0.1114(1) 0.0884(1) 0.3487(1) 0.0267(5) Uani 1.00 d .
O(5*) O 0.0418(2) 0.2413(1) 0.1758(1) 0.0337(5) Uani 1.00 d .
O(8*) O 0.0663(2) -0.0057(1) 0.2931(1) 0.0340(5) Uani 1.00 d .
N(1*) N 0.0662(2) 0.1185(1) 0.4121(1) 0.0236(6) Uani 1.00 d .
O(4*) O -0.3079(2) 0.0706(2) 0.3852(1) 0.0390(6) Uani 1.00 d .
Co(*) Co 0.24860(3) 0.11568(3) 0.20725(3) 0.0307(1) Uani 1.00 d .
C(4*) C 0.2196(2) 0.1501(2) 0.3758(2) 0.0263(6) Uani 1.00 d .
C(10*) C -0.0945(2) 0.0848(2) 0.4292(2) 0.0250(6) Uani 1.00 d .
N(2*) N -0.0107(2) 0.2930(2) 0.1345(2) 0.0327(6) Uani 1.00 d .
C(5*) C 0.1577(2) 0.1391(2) 0.4410(2) 0.0260(6) Uani 1.00 d .
C(9*) C 0.0067(2) 0.1041(2) 0.4671(2) 0.0256(6) Uani 1.00 d .
C(12*) C -0.2628(2) 0.0562(2) 0.4554(2) 0.0305(6) Uani 1.00 d .
O(1*) O 0.3727(2) 0.1549(2) 0.2688(1) 0.0457(8) Uani 1.00 d .
O(10*) O 0.2240(2) 0.2247(2) 0.1466(2) 0.0464(7) Uani 1.00 d .
O(11*) O 0.2721(2) 0.0048(2) 0.2668(2) 0.0558(8) Uani 1.00 d .
C(3*) C 0.3174(2) 0.1631(2) 0.3984(2) 0.0315(7) Uani 1.00 d .
C(11*) C -0.1618(2) 0.0660(2) 0.4794(2) 0.0310(7) Uani 1.00 d .
O(6*) O -0.0973(2) 0.2952(2) 0.1373(2) 0.0485(7) Uani 1.00 d .
O(7*) O 0.0285(3) 0.3386(2) 0.0943(2) 0.070(1) Uani 1.00 d .
C(6*) C 0.1918(2) 0.1470(2) 0.5254(2) 0.0358(8) Uani 1.00 d .
C(8*) C 0.0360(2) 0.1107(2) 0.5523(2) 0.0353(7) Uani 1.00 d .
C(13*) C -0.3225(3) 0.0291(2) 0.5181(2) 0.0433(9) Uani 1.00 d .
C(2*) C 0.3885(2) 0.1680(2) 0.3449(2) 0.0380(8) Uani 1.00 d .
C(14*) C 0.2834(7) 0.2884(5) 0.161(1) 0.095(3) Uani 0.50 d P
C(14'*) C 0.262(1) 0.2662(8) 0.088(1) 0.120(5) Uani 0.50 d P
H(12*) H 0.1666 0.2452 0.1441 0.0410 Uiso 1.00 calc .
C(15*) C 0.3477(5) -0.0464(4) 0.2580(3) 0.097(2) Uani 1.00 d .
H(16*) H 0.2237 -0.0306 0.2795 0.0410 Uiso 1.00 calc .
H(4*) H 0.3400 0.1693 0.4561 0.0374 Uiso 1.00 calc .
H(8*) H -0.1375 0.0580 0.5367 0.0367 Uiso 1.00 calc .
C(7*) C 0.1299(3) 0.1328(2) 0.5809(2) 0.0409(9) Uani 1.00 d .
H(5*) H 0.2572 0.1612 0.5444 0.0427 Uiso 1.00 calc .
H(7*) H -0.0073 0.0998 0.5899 0.0426 Uiso 1.00 calc .
H(9*) H -0.2814 0.0194 0.5694 0.0510 Uiso 1.00 calc .
H(10*) H -0.3687 0.0668 0.5254 0.0510 Uiso 1.00 calc .
H(11*) H -0.3545 -0.0177 0.4990 0.0510 Uiso 1.00 calc .
C(1*) C 0.4901(2) 0.1874(3) 0.3816(3) 0.054(1) Uani 1.00 d .
H(13*) H 0.3446 0.2805 0.1462 0.1156 Uiso 0.50 calc P
H(13'*) H 0.2437 0.3221 0.0956 0.1411 Uiso 0.50 calc P
H(14*) H 0.2540 0.3332 0.1337 0.1156 Uiso 0.50 calc P
H(14'*) H 0.3339 0.2689 0.1069 0.1411 Uiso 0.50 calc P
H(15*) H 0.2938 0.3008 0.2212 0.1156 Uiso 0.50 calc P
H(115'*) H 0.2472 0.2519 0.0373 0.1411 Uiso 0.50 calc P
H(17*) H 0.3670 -0.0731 0.3085 0.1168 Uiso 1.00 calc .
H(18*) H 0.4018 -0.0169 0.2455 0.1168 Uiso 1.00 calc .
H(19*) H 0.3275 -0.0809 0.2144 0.1168 Uiso 1.00 calc .
H(6*) H 0.1523 0.1377 0.6387 0.0484 Uiso 1.00 calc .
H(1*) H 0.5097 0.2320 0.3567 0.0637 Uiso 1.00 calc .
H(2*) H 0.5314 0.1452 0.3725 0.0637 Uiso 1.00 calc .
H(3*) H 0.4942 0.1947 0.4400 0.0637 Uiso 1.00 calc .

loop_
_atom_site_aniso_label
_atom_site_aniso_U_11
_atom_site_aniso_U_22
_atom_site_aniso_U_33
_atom_site_aniso_U_12
_atom_site_aniso_U_13
_atom_site_aniso_U_23
Gd 0.0206(1) 0.0244(1) 0.0204(1) 0.0000 0.00741(8) 0.0000
Co 0.0242(2) 0.0426(2) 0.0267(2) -0.0018(2) 0.0084(2) 0.0034(2)
O(1) 0.027(1) 0.075(2) 0.037(1) 0.006(1) 0.010(1) 0.008(1)
O(2) 0.0260(9) 0.0345(10) 0.0225(9) 0.0013(8) 0.0058(7) 0.0035(8)
O(3) 0.0262(9) 0.035(1) 0.0207(8) 0.0013(8) 0.0078(7) 0.0007(8)
O(4) 0.031(1) 0.055(1) 0.033(1) 0.007(1) 0.0129(9) -0.004(1)
O(5) 0.030(1) 0.033(1) 0.039(1) -0.0015(8) 0.0085(9) -0.0080(8)
O(6) 0.033(1) 0.046(1) 0.064(2) -0.009(1) 0.002(1) -0.003(1)
O(7) 0.068(2) 0.073(2) 0.071(2) 0.017(2) 0.017(2) -0.043(2)
O(8) 0.042(1) 0.031(1) 0.029(1) -0.0019(9) 0.0038(9) 0.0014(8)
O(9) 0.093(3) 0.026(1) 0.034(2) 0.0000 0.012(2) 0.0000
O(10) 0.031(1) 0.043(1) 0.068(2) 0.0024(10) 0.016(1) -0.006(1)
O(11) 0.069(2) 0.050(1) 0.050(2) -0.017(1) 0.015(1) -0.012(1)
N(1) 0.025(1) 0.026(1) 0.021(1) -0.0017(8) 0.0067(9) 0.0015(8)
N(2) 0.037(1) 0.029(1) 0.031(1) 0.0047(9) 0.0017(10) -0.0026(9)
N(3) 0.050(2) 0.028(1) 0.022(2) 0.0000 0.012(2) 0.0000
C(1) 0.027(1) 0.077(3) 0.058(2) 0.003(2) 0.010(1) 0.017(2)
C(2) 0.029(1) 0.045(2) 0.040(1) -0.001(1) 0.007(1) 0.008(1)
C(3) 0.027(1) 0.037(2) 0.030(1) 0.003(1) 0.002(1) 0.005(1)
C(4) 0.026(1) 0.027(1) 0.026(1) -0.002(1) 0.0058(9) 0.004(1)
C(5) 0.025(1) 0.028(1) 0.025(1) -0.001(1) 0.0051(10) 0.003(1)
C(6) 0.036(2) 0.046(2) 0.025(1) 0.003(1) 0.004(1) 0.006(1)
C(7) 0.042(2) 0.057(2) 0.022(2) 0.004(1) 0.003(1) 0.005(1)
C(8) 0.038(2) 0.047(2) 0.023(1) 0.001(1) 0.010(1) 0.000(1)
C(9) 0.027(1) 0.028(1) 0.023(1) -0.004(1) 0.0076(9) 0.000(1)
C(10) 0.027(1) 0.026(1) 0.024(1) -0.0030(10) 0.0089(10) -0.0016(10)
C(11) 0.033(1) 0.036(1) 0.027(1) -0.002(1) 0.014(1) -0.004(1)
C(12) 0.034(1) 0.029(1) 0.033(1) -0.005(1) 0.017(1) -0.005(1)
C(13) 0.038(2) 0.052(2) 0.045(2) -0.005(1) 0.023(1) -0.014(2)
C(14) 0.036(4) 0.037(4) 0.21(1) 0.001(3) 0.020(7) -0.038(7)
C(14') 0.120(10) 0.105(10) 0.170(9) -0.045(7) 0.125(9) -0.108(8)
C(15) 0.119(5) 0.107(5) 0.073(3) -0.079(4) 0.038(3) -0.014(3)
O(2*) 0.0260(9) 0.0345(10) 0.0225(9) -0.0013(8) 0.0058(7) -0.0035(8)
O(3*) 0.0262(9) 0.035(1) 0.0207(8) -0.0013(8) 0.0078(7) -0.0007(8)
O(5*) 0.030(1) 0.033(1) 0.039(1) 0.0015(8) 0.0085(9) 0.0080(8)
O(8*) 0.042(1) 0.031(1) 0.029(1) 0.0019(9) 0.0038(9) -0.0014(8)
N(1*) 0.025(1) 0.026(1) 0.021(1) 0.0017(8) 0.0067(9) -0.0015(8)
O(4*) 0.031(1) 0.055(1) 0.033(1) -0.007(1) 0.0129(9) 0.004(1)
Co(*) 0.0242(2) 0.0426(2) 0.0267(2) 0.0018(2) 0.0084(2) -0.0034(2)
C(4*) 0.026(1) 0.027(1) 0.026(1) 0.002(1) 0.0058(9) -0.004(1)
C(10*) 0.027(1) 0.026(1) 0.024(1) 0.0030(10) 0.0089(10) 0.0016(10)
N(2*) 0.037(1) 0.029(1) 0.031(1) -0.0047(9) 0.0017(10) 0.0026(9)
C(5*) 0.025(1) 0.028(1) 0.025(1) 0.001(1) 0.0051(10) -0.003(1)
C(9*) 0.027(1) 0.028(1) 0.023(1) 0.004(1) 0.0076(9) 0.000(1)
C(12*) 0.034(1) 0.029(1) 0.033(1) 0.005(1) 0.017(1) 0.005(1)
O(1*) 0.027(1) 0.075(2) 0.037(1) -0.006(1) 0.010(1) -0.008(1)
O(10*) 0.031(1) 0.043(1) 0.068(2) -0.0024(10) 0.016(1) 0.006(1)
O(11*) 0.069(2) 0.050(1) 0.050(2) 0.017(1) 0.015(1) 0.012(1)
C(3*) 0.027(1) 0.037(2) 0.030(1) -0.003(1) 0.002(1) -0.005(1)
C(11*) 0.033(1) 0.036(1) 0.027(1) 0.002(1) 0.014(1) 0.004(1)
O(6*) 0.033(1) 0.046(1) 0.064(2) 0.009(1) 0.002(1) 0.003(1)
O(7*) 0.068(2) 0.073(2) 0.071(2) -0.017(2) 0.017(2) 0.043(2)
C(6*) 0.036(2) 0.046(2) 0.025(1) -0.003(1) 0.004(1) -0.006(1)
C(8*) 0.038(2) 0.047(2) 0.023(1) -0.001(1) 0.010(1) 0.000(1)
C(13*) 0.038(2) 0.052(2) 0.045(2) 0.005(1) 0.023(1) 0.014(2)
C(2*) 0.029(1) 0.045(2) 0.040(1) 0.001(1) 0.007(1) -0.008(1)
C(14*) 0.036(4) 0.037(4) 0.21(1) -0.001(3) 0.020(7) 0.038(7)
C(14'*) 0.120(10) 0.105(10) 0.170(9) 0.045(7) 0.125(9) 0.108(8)
C(15*) 0.119(5) 0.107(5) 0.073(3) 0.079(4) 0.038(3) 0.014(3)
C(7*) 0.042(2) 0.057(2) 0.022(2) -0.004(1) 0.003(1) -0.005(1)
C(1*) 0.027(1) 0.077(3) 0.058(2) -0.003(2) 0.010(1) -0.017(2)

loop_
_atom_type_symbol
_atom_type_description
_atom_type_scat_dispersion_real
_atom_type_scat_dispersion_imag
_atom_type_scat_source
C C 0.003 0.002
;International Tables for Crystallography
(1992, Vol. C, Tables 4.2.6.8 and 6.1.1.1)
;
H H 0.000 0.000
;International Tables for Crystallography
(1992, Vol. C, Table 6.1.1.2)
;
N N 0.006 0.003
;International Tables for Crystallography
(1992, Vol. C, Tables 4.2.6.8 and 6.1.1.1)
;
O O 0.011 0.006
;International Tables for Crystallography
(1992, Vol. C, Tables 4.2.6.8 and 6.1.1.1)
;
Co Co 0.349 0.972
;International Tables for Crystallography
(1992, Vol. C, Tables 4.2.6.8 and 6.1.1.1)
;
Gd Gd -0.165 3.904
;International Tables for Crystallography
(1992, Vol. C, Tables 4.2.6.8 and 6.1.1.1)
;

loop_
_geom_angle_atom_site_label_1
_geom_angle_atom_site_label_2
_geom_angle_atom_site_label_3
_geom_angle
_geom_angle_site_symmetry_1
_geom_angle_site_symmetry_3
_geom_angle_publ_flag
O(2) Gd O(2) 167.2(1) . 2_555 yes
O(2) Gd O(3) 120.14(7) . . yes
O(2) Gd O(3) 63.81(7) . 2_555 yes
O(2) Gd O(5) 76.73(7) . . yes
O(2) Gd O(5) 92.81(7) . 2_555 yes
O(2) Gd O(8) 73.29(7) . . yes
O(2) Gd O(8) 119.34(7) . 2_555 yes
O(2) Gd N(1) 60.50(7) . . yes
O(2) Gd N(1) 120.39(7) . 2_555 yes
O(2) Gd O(3) 63.81(7) 2_555 . yes
O(2) Gd O(3) 120.14(7) 2_555 2_555 yes
O(2) Gd O(5) 92.81(7) 2_555 . yes
O(2) Gd O(5) 76.73(7) 2_555 2_555 yes
O(2) Gd O(8) 119.34(7) 2_555 . yes
O(2) Gd O(8) 73.29(7) 2_555 2_555 yes
O(2) Gd N(1) 120.39(7) 2_555 . yes
O(2) Gd N(1) 60.50(7) 2_555 2_555 yes
O(3) Gd O(3) 148.4(1) . 2_555 yes
O(3) Gd O(5) 139.81(7) . . yes
O(3) Gd O(5) 71.21(7) . 2_555 yes
O(3) Gd O(8) 79.17(7) . . yes
O(3) Gd O(8) 72.11(7) . 2_555 yes
O(3) Gd N(1) 60.01(7) . . yes
O(3) Gd N(1) 117.84(7) . 2_555 yes
O(3) Gd O(5) 71.21(7) 2_555 . yes
O(3) Gd O(5) 139.81(7) 2_555 2_555 yes
O(3) Gd O(8) 72.11(7) 2_555 . yes
O(3) Gd O(8) 79.17(7) 2_555 2_555 yes
O(3) Gd N(1) 117.84(7) 2_555 . yes
O(3) Gd N(1) 60.01(7) 2_555 2_555 yes
O(5) Gd O(5) 71.8(1) . 2_555 yes
O(5) Gd O(8) 140.03(7) . . yes
O(5) Gd O(8) 134.78(7) . 2_555 yes
O(5) Gd N(1) 118.01(7) . . yes
O(5) Gd N(1) 68.17(7) . 2_555 yes
O(5) Gd O(8) 134.78(7) 2_555 . yes
O(5) Gd O(8) 140.03(7) 2_555 2_555 yes
O(5) Gd N(1) 68.17(7) 2_555 . yes
O(5) Gd N(1) 118.01(7) 2_555 2_555 yes
O(8) Gd O(8) 49.57(10) . 2_555 yes
O(8) Gd N(1) 67.59(7) . . yes
O(8) Gd N(1) 105.77(7) . 2_555 yes
O(8) Gd N(1) 105.77(7) 2_555 . yes
O(8) Gd N(1) 67.59(7) 2_555 2_555 yes
N(1) Gd N(1) 173.1(1) . 2_555 yes
O(1) Co O(2) 93.12(9) . . yes
O(1) Co O(3) 171.6(1) . 2_555 yes
O(1) Co O(4) 94.57(10) . 2_555 yes
O(1) Co O(10) 89.6(1) . . yes
O(1) Co O(11) 91.2(1) . . yes
O(2) Co O(3) 80.16(9) . 2_555 yes
O(2) Co O(4) 169.6(1) . 2_555 yes
O(2) Co O(10) 94.04(10) . . yes
O(2) Co O(11) 86.3(1) . . yes
O(3) Co O(4) 92.74(9) 2_555 2_555 yes
O(3) Co O(10) 85.93(9) 2_555 . yes
O(3) Co O(11) 93.3(1) 2_555 . yes
O(4) Co O(10) 93.0(1) 2_555 . yes
O(4) Co O(11) 86.5(1) 2_555 . yes
O(10) Co O(11) 179.1(1) . . yes
Co O(1) C(2) 124.6(2) . . yes
Gd O(2) Co 109.02(9) . . yes
Gd O(2) C(4) 129.4(2) . . yes
Co O(2) C(4) 119.7(2) . . yes
Gd O(3) Co 106.71(8) . 2_555 yes
Gd O(3) C(10) 129.1(2) . . yes
Co O(3) C(10) 117.8(2) 2_555 . yes
Co O(4) C(12) 124.3(2) 2_555 . yes
Gd O(5) N(2) 131.7(2) . . yes
Gd O(8) N(3) 97.6(2) . . yes
Co O(10) C(14) 125.6(5) . . yes
Co O(10) C(14') 137.3(5) . . yes
C(14) O(10) C(14') 53.6(9) . . yes
Co O(11) C(15) 125.4(4) . . yes
Gd N(1) C(5) 119.6(2) . . yes
Gd N(1) C(9) 121.3(2) . . yes
C(5) N(1) C(9) 118.5(2) . . yes
O(5) N(2) O(6) 119.5(3) . . yes
O(5) N(2) O(7) 117.9(3) . . yes
O(6) N(2) O(7) 122.6(3) . . yes
O(8) N(3) O(8) 115.3(3) . 2_555 yes
O(8) N(3) O(9) 122.3(2) . . yes
O(8) N(3) O(9) 122.3(2) 2_555 . yes
O(1) C(2) C(1) 116.4(3) . . yes
O(1) C(2) C(3) 124.6(3) . . yes
C(1) C(2) C(3) 118.9(3) . . yes
C(2) C(3) C(4) 127.4(3) . . yes
O(2) C(4) C(3) 125.7(3) . . yes
O(2) C(4) C(5) 114.4(2) . . yes
C(3) C(4) C(5) 119.9(3) . . yes
N(1) C(5) C(4) 114.6(3) . . yes
N(1) C(5) C(6) 122.1(3) . . yes
C(4) C(5) C(6) 123.3(3) . . yes
C(5) C(6) C(7) 118.9(3) . . yes
C(6) C(7) C(8) 119.7(3) . . yes
C(7) C(8) C(9) 118.4(3) . . yes
N(1) C(9) C(8) 122.5(3) . . yes
N(1) C(9) C(10) 114.6(2) . . yes
C(8) C(9) C(10) 122.8(3) . . yes
O(3) C(10) C(9) 114.5(2) . . yes
O(3) C(10) C(11) 125.5(3) . . yes
C(9) C(10) C(11) 120.0(2) . . yes
C(10) C(11) C(12) 127.5(3) . . yes
O(4) C(12) C(11) 124.7(3) . . yes
O(4) C(12) C(13) 115.8(3) . . yes
C(11) C(12) C(13) 119.4(3) . . yes
O(10) C(14) C(14') 62.9(8) . . yes
O(10) C(14') C(14) 63.5(6) . . yes

loop_
_geom_bond_atom_site_label_1
_geom_bond_atom_site_label_2
_geom_bond_distance
_geom_bond_site_symmetry_2
_geom_bond_publ_flag
Gd O(2) 2.460(2) . yes
Gd O(2) 2.460(2) 2_555 yes
Gd O(3) 2.511(2) . yes
Gd O(3) 2.511(2) 2_555 yes
Gd O(5) 2.434(2) . yes
Gd O(5) 2.434(2) 2_555 yes
Gd O(8) 2.553(2) . yes
Gd O(8) 2.553(2) 2_555 yes
Gd N(1) 2.662(2) . yes
Gd N(1) 2.662(2) 2_555 yes
Co O(1) 1.983(2) . yes
Co O(2) 2.034(2) . yes
Co O(3) 2.047(2) 2_555 yes
Co O(4) 1.995(2) 2_555 yes
Co O(10) 2.138(3) . yes
Co O(11) 2.158(3) . yes
O(1) C(2) 1.247(4) . yes
O(2) C(4) 1.298(4) . yes
O(3) C(10) 1.298(3) . yes
O(4) C(12) 1.240(4) . yes
O(5) N(2) 1.281(3) . yes
O(6) N(2) 1.221(4) . yes
O(7) N(2) 1.214(4) . yes
O(8) N(3) 1.267(3) . yes
O(9) N(3) 1.221(5) . yes
O(10) C(14) 1.382(10) . yes
O(10) C(14') 1.375(7) . yes
O(11) C(15) 1.408(5) . yes
N(1) C(5) 1.340(4) . yes
N(1) C(9) 1.344(4) . yes
C(1) C(2) 1.492(5) . yes
C(2) C(3) 1.427(4) . yes
C(3) C(4) 1.380(4) . yes
C(4) C(5) 1.489(4) . yes
C(5) C(6) 1.390(4) . yes
C(6) C(7) 1.374(5) . yes
C(7) C(8) 1.377(5) . yes
C(8) C(9) 1.389(4) . yes
C(9) C(10) 1.491(4) . yes
C(10) C(11) 1.384(4) . yes
C(11) C(12) 1.416(4) . yes
C(12) C(13) 1.500(4) . yes
C(14) C(14') 1.24(2) . yes

loop_
_geom_contact_atom_site_label_1
_geom_contact_atom_site_label_2
_geom_contact_distance
_geom_contact_site_symmetry_2
Gd O(3) 2.511(2) .
Gd O(3) 2.511(2) 2_555
Gd O(8) 2.553(2) .
Gd O(8) 2.553(2) 2_555
Gd N(1) 2.662(2) .
Gd N(1) 2.662(2) 2_555
O(1) C(1) 3.400(4) 2_455
O(4) C(1) 3.475(5) 1_655
O(6) C(6) 3.367(4) 8_555
O(6) C(15) 3.540(6) 5_555
O(7) C(15) 3.385(7) 6_455
O(7) C(1) 3.454(6) 8_555
O(7) C(13) 3.467(5) 8_455
O(8) C(8) 3.592(4) 3_555
O(9) C(8) 3.345(3) 3_555
O(9) C(8) 3.345(3) 4_555
O(9) C(7) 3.554(4) 3_555
O(9) C(7) 3.554(4) 4_555
O(9) C(14) 3.56(1) 5_545
O(9) C(14) 3.56(1) 6_445
O(11) C(13) 3.514(4) 3_555
N(3) C(8) 3.534(3) 3_555
N(3) C(8) 3.534(3) 4_555
C(3) C(6) 3.534(5) 7_455
C(8) C(10) 3.493(5) 3_555
C(14') C(14') 2.89(4) 7_456
